data_2235290
loop_
_publ_author_name
'Li, Gongzhen'
'Cai, Peijun'
'Huo, Junhao'
'Shi, Chong'

_publ_section_title
;
 2-[(4-Chlorophenyl)(2-hydroxy-5-oxocyclopent-1-en-1-yl)methyl]-3-hydroxycyclopent-2-en-1-one
;
_journal_coeditor_code WN2471
_journal_issue 6
_journal_name_full 'Acta Crystallographica Section E'
_journal_page_first o1667
_journal_paper_doi 10.1107/S1600536812018715
_journal_volume 68
_journal_year 2012
_chemical_formula_iupac 'C17 H15 Cl O4'
_chemical_formula_moiety 'C17 H15 Cl O4'
_chemical_formula_sum 'C17 H15 Cl O4'
_chemical_formula_weight 318.74
_chemical_melting_point_gt 517
_chemical_melting_point_lt 519
_chemical_name_systematic
;
2-[(4-Chlorophenyl)(2-hydroxy-5-oxocyclopent-1-en-1-yl)methyl]-
3-hydroxycyclopent-2-en-1-one
;
_space_group_IT_number 14
_symmetry_cell_setting monoclinic
_symmetry_space_group_name_Hall '-P 2ybc'
_symmetry_space_group_name_H-M 'P 1 21/c 1'
_atom_sites_solution_hydrogens geom
_atom_sites_solution_primary direct
_atom_sites_solution_secondary difmap
_cell_angle_alpha 90.00
_cell_angle_beta 100.621(2)
_cell_angle_gamma 90.00
_cell_formula_units_Z 8
_cell_length_a 14.177(2)
_cell_length_b 10.4002(18)
_cell_length_c 21.347(4)
_cell_measurement_reflns_used 9980
_cell_measurement_temperature 296(2)
_cell_measurement_theta_max 26.77
_cell_measurement_theta_min 2.44
_cell_volume 3093.6(9)
_computing_cell_refinement 'SAINT (Bruker, 2004)'
_computing_data_collection 'APEX2 (Bruker, 2004)'
_computing_data_reduction 'SAINT (Bruker, 2004)'
_computing_molecular_graphics 'SHELXTL (Sheldrick, 2008)'
_computing_publication_material 'SHELXTL (Sheldrick, 2008)'
_computing_structure_refinement 'SHELXTL (Sheldrick, 2008)'
_computing_structure_solution 'SHELXTL (Sheldrick, 2008)'
_diffrn_ambient_temperature 296(2)
_diffrn_measured_fraction_theta_full 0.992
_diffrn_measured_fraction_theta_max 0.992
_diffrn_measurement_device_type 'Bruker SMART APEXII CCD area-detector'
_diffrn_measurement_method 'phi and omega scans'
_diffrn_radiation_monochromator graphite
_diffrn_radiation_source 'fine-focus sealed tube'
_diffrn_radiation_type MoK\a
_diffrn_radiation_wavelength 0.71073
_diffrn_reflns_av_R_equivalents 0.0197
_diffrn_reflns_av_sigmaI/netI 0.0186
_diffrn_reflns_limit_h_max 15
_diffrn_reflns_limit_h_min -16
_diffrn_reflns_limit_k_max 12
_diffrn_reflns_limit_k_min -12
_diffrn_reflns_limit_l_max 24
_diffrn_reflns_limit_l_min -25
_diffrn_reflns_number 21681
_diffrn_reflns_theta_full 25.20
_diffrn_reflns_theta_max 25.20
_diffrn_reflns_theta_min 2.64
_exptl_absorpt_coefficient_mu 0.262
_exptl_absorpt_correction_type none
_exptl_crystal_colour colourless
_exptl_crystal_density_diffrn 1.369
_exptl_crystal_density_method 'not measured'
_exptl_crystal_description block
_exptl_crystal_F_000 1328
_exptl_crystal_size_max 0.358
_exptl_crystal_size_mid 0.186
_exptl_crystal_size_min 0.128
_refine_diff_density_max 0.354
_refine_diff_density_min -0.357
_refine_ls_extinction_coef 0.0128(9)
_refine_ls_extinction_expression Fc^*^=kFc[1+0.001xFc^2^\l^3^/sin(2\q)]^-1/4^
_refine_ls_extinction_method 'SHELXTL (Sheldrick, 2008)'
_refine_ls_goodness_of_fit_ref 1.028
_refine_ls_hydrogen_treatment mixed
_refine_ls_matrix_type full
_refine_ls_number_parameters 414
_refine_ls_number_reflns 5521
_refine_ls_number_restraints 4
_refine_ls_restrained_S_all 1.028
_refine_ls_R_factor_all 0.0437
_refine_ls_R_factor_gt 0.0370
_refine_ls_shift/su_max 0.001
_refine_ls_shift/su_mean 0.000
_refine_ls_structure_factor_coef Fsqd
_refine_ls_weighting_details 'calc w=1/[\s^2^(Fo^2^)+(0.0562P)^2^+0.8138P] where P=(Fo^2^+2Fc^2^)/3'
_refine_ls_weighting_scheme calc
_refine_ls_wR_factor_gt 0.0986
_refine_ls_wR_factor_ref 0.1053
_reflns_number_gt 4756
_reflns_number_total 5521
_reflns_threshold_expression I>2sigma(I)
_cod_data_source_file wn2471.cif
_cod_data_source_block I
_cod_original_sg_symbol_H-M 'P 21/c'
_cod_database_code 2235290
_cod_database_fobs_code 2235290

loop_
_symmetry_equiv_pos_as_xyz
'x, y, z'
'-x, y+1/2, -z+1/2'
'-x, -y, -z'
'x, -y-1/2, z-1/2'

loop_
_atom_site_type_symbol
_atom_site_label
_atom_site_fract_x
_atom_site_fract_y
_atom_site_fract_z
_atom_site_U_iso_or_equiv
_atom_site_adp_type
_atom_site_calc_flag
_atom_site_refinement_flags
_atom_site_occupancy
_atom_site_symmetry_multiplicity
Cl Cl1 0.41647(4) 0.38936(6) 0.09436(3) 0.07932(19) Uani d . 1 1
Cl Cl2 0.63726(5) 0.49872(9) 0.63868(3) 0.1039(3) Uani d . 1 1
O O1 0.83676(10) 0.43037(13) 0.01202(6) 0.0663(4) Uani d . 1 1
O O2 0.98385(10) 0.45352(13) 0.22616(6) 0.0683(4) Uani d D 1 1
H H2 1.0287(16) 0.411(2) 0.2498(11) 0.104(9) Uiso d D 1 1
O O3 0.81942(10) 0.67287(14) -0.00658(6) 0.0623(3) Uani d D 1 1
H H3 0.8184(19) 0.5912(17) 0.0018(13) 0.101(9) Uiso d D 1 1
O O4 0.89094(9) 0.81138(12) 0.20647(6) 0.0597(3) Uani d . 1 1
O O5 0.88325(9) 0.38226(15) 0.40367(8) 0.0732(4) Uani d D 1 1
H H5 0.8578(17) 0.4582(18) 0.3958(12) 0.088(8) Uiso d D 1 1
O O6 0.62092(10) 0.14135(13) 0.30146(8) 0.0812(5) Uani d . 1 1
O O7 0.81303(9) 0.60024(13) 0.36945(6) 0.0637(3) Uani d . 1 1
O O8 0.50411(8) 0.49232(11) 0.26293(5) 0.0459(3) Uani d D 1 1
H H8 0.4609(14) 0.5355(19) 0.2384(9) 0.073(6) Uiso d D 1 1
C C1 0.88850(12) 0.40357(16) 0.06380(8) 0.0512(4) Uani d . 1 1
C C2 0.95946(15) 0.29362(19) 0.07285(11) 0.0694(5) Uani d . 1 1
H H2A 1.0054 0.3029 0.0446 0.083 Uiso calc R 1 1
H H2B 0.9266 0.2120 0.0641 0.083 Uiso calc R 1 1
C C3 1.00944(14) 0.30107(18) 0.14210(11) 0.0686(5) Uani d . 1 1
H H3A 1.0001 0.2226 0.1648 0.082 Uiso calc R 1 1
H H3B 1.0777 0.3164 0.1455 0.082 Uiso calc R 1 1
C C4 0.96129(11) 0.41267(15) 0.16725(8) 0.0492(4) Uani d . 1 1
C C5 0.89209(10) 0.46855(14) 0.12298(7) 0.0411(3) Uani d . 1 1
C C6 0.82777(10) 0.57674(13) 0.13687(7) 0.0379(3) Uani d . 1 1
H H6A 0.8448 0.5903 0.1830 0.045 Uiso calc R 1 1
C C7 0.84653(9) 0.70428(13) 0.10769(7) 0.0379(3) Uani d . 1 1
C C8 0.87748(10) 0.81257(14) 0.14737(8) 0.0429(3) Uani d . 1 1
C C9 0.89172(12) 0.92755(15) 0.10751(9) 0.0524(4) Uani d . 1 1
H H9A 0.9571 0.9590 0.1183 0.063 Uiso calc R 1 1
H H9B 0.8482 0.9964 0.1136 0.063 Uiso calc R 1 1
C C10 0.87011(12) 0.87857(17) 0.03931(9) 0.0533(4) Uani d . 1 1
H H10A 0.8178 0.9264 0.0141 0.064 Uiso calc R 1 1
H H10B 0.9262 0.8852 0.0194 0.064 Uiso calc R 1 1
C C11 0.84274(10) 0.74123(15) 0.04599(7) 0.0446(4) Uani d . 1 1
C C12 0.72287(10) 0.53369(13) 0.12508(6) 0.0382(3) Uani d . 1 1
C C13 0.65039(11) 0.59634(16) 0.08441(8) 0.0490(4) Uani d . 1 1
H H13A 0.6651 0.6687 0.0625 0.059 Uiso calc R 1 1
C C14 0.55591(12) 0.55379(19) 0.07543(8) 0.0572(4) Uani d . 1 1
H H14A 0.5079 0.5975 0.0480 0.069 Uiso calc R 1 1
C C15 0.53436(12) 0.44653(17) 0.10748(8) 0.0523(4) Uani d . 1 1
C C16 0.60432(13) 0.38306(17) 0.14920(9) 0.0565(4) Uani d . 1 1
H H16A 0.5890 0.3113 0.1713 0.068 Uiso calc R 1 1
C C17 0.69758(12) 0.42716(15) 0.15791(8) 0.0498(4) Uani d . 1 1
H H17A 0.7448 0.3847 0.1865 0.060 Uiso calc R 1 1
C C18 0.82774(11) 0.29123(17) 0.37395(8) 0.0518(4) Uani d . 1 1
C C19 0.87382(14) 0.1676(2) 0.36041(11) 0.0701(5) Uani d . 1 1
H H19A 0.9061 0.1273 0.3995 0.084 Uiso calc R 1 1
H H19B 0.9199 0.1813 0.3327 0.084 Uiso calc R 1 1
C C20 0.79055(16) 0.0862(2) 0.32786(12) 0.0773(6) Uani d . 1 1
H H20A 0.7991 0.0614 0.2855 0.093 Uiso calc R 1 1
H H20B 0.7843 0.0091 0.3524 0.093 Uiso calc R 1 1
C C21 0.70359(12) 0.17179(16) 0.32464(8) 0.0531(4) Uani d . 1 1
C C22 0.73116(10) 0.29280(14) 0.35387(7) 0.0410(3) Uani d . 1 1
C C23 0.65710(10) 0.39155(13) 0.36304(7) 0.0372(3) Uani d . 1 1
H H23A 0.5950 0.3515 0.3464 0.045 Uiso calc R 1 1
C C24 0.65913(10) 0.51265(14) 0.32455(7) 0.0386(3) Uani d . 1 1
C C25 0.58503(11) 0.55632(14) 0.27997(7) 0.0391(3) Uani d . 1 1
C C26 0.60407(13) 0.68375(15) 0.25230(8) 0.0510(4) Uani d . 1 1
H H26A 0.5579 0.7477 0.2603 0.061 Uiso calc R 1 1
H H26B 0.6020 0.6773 0.2067 0.061 Uiso calc R 1 1
C C27 0.70464(13) 0.71664(16) 0.28730(9) 0.0566(4) Uani d . 1 1
H H27A 0.7482 0.7258 0.2575 0.068 Uiso calc R 1 1
H H27B 0.7043 0.7963 0.3109 0.068 Uiso calc R 1 1
C C28 0.73447(12) 0.60596(15) 0.33194(7) 0.0470(4) Uani d . 1 1
C C29 0.65562(10) 0.42008(14) 0.43328(7) 0.0386(3) Uani d . 1 1
C C30 0.68823(13) 0.33059(18) 0.48066(8) 0.0548(4) Uani d . 1 1
H H30A 0.7142 0.2534 0.4699 0.066 Uiso calc R 1 1
C C31 0.68270(14) 0.3545(2) 0.54350(9) 0.0666(5) Uani d . 1 1
H H31A 0.7051 0.2940 0.5748 0.080 Uiso calc R 1 1
C C32 0.64416(13) 0.4677(2) 0.55949(8) 0.0626(5) Uani d . 1 1
C C33 0.60995(13) 0.55753(19) 0.51394(9) 0.0581(4) Uani d . 1 1
H H33A 0.5829 0.6337 0.5251 0.070 Uiso calc R 1 1
C C34 0.61633(11) 0.53321(16) 0.45121(8) 0.0465(4) Uani d . 1 1
H H34A 0.5937 0.5943 0.4203 0.056 Uiso calc R 1 1

loop_
_atom_site_aniso_label
_atom_site_aniso_U_11
_atom_site_aniso_U_22
_atom_site_aniso_U_33
_atom_site_aniso_U_12
_atom_site_aniso_U_13
_atom_site_aniso_U_23
Cl1 0.0615(3) 0.0993(4) 0.0808(3) -0.0363(3) 0.0224(2) -0.0124(3)
Cl2 0.1052(5) 0.1636(7) 0.0512(3) -0.0229(4) 0.0355(3) -0.0156(3)
O1 0.0814(9) 0.0606(8) 0.0530(7) 0.0008(7) 0.0025(6) -0.0173(6)
O2 0.0733(9) 0.0634(8) 0.0587(8) 0.0239(7) -0.0124(6) 0.0061(6)
O3 0.0812(9) 0.0623(8) 0.0424(6) -0.0042(7) 0.0092(6) 0.0008(6)
O4 0.0650(8) 0.0558(7) 0.0537(7) -0.0155(6) -0.0012(6) -0.0125(5)
O5 0.0374(6) 0.0698(9) 0.1046(11) -0.0064(6) -0.0072(6) -0.0178(8)
O6 0.0644(9) 0.0553(8) 0.1104(12) -0.0106(6) -0.0193(8) -0.0238(7)
O7 0.0544(7) 0.0615(8) 0.0717(8) -0.0214(6) 0.0024(6) -0.0070(6)
O8 0.0395(6) 0.0471(6) 0.0490(6) 0.0049(5) 0.0023(5) 0.0088(5)
C1 0.0516(9) 0.0432(9) 0.0596(10) -0.0035(7) 0.0129(8) -0.0102(7)
C2 0.0729(12) 0.0506(10) 0.0890(14) 0.0098(9) 0.0259(11) -0.0139(10)
C3 0.0571(11) 0.0494(10) 0.0983(15) 0.0155(8) 0.0121(10) 0.0000(10)
C4 0.0442(9) 0.0394(8) 0.0625(10) 0.0038(6) 0.0058(7) 0.0046(7)
C5 0.0385(8) 0.0353(7) 0.0483(8) 0.0001(6) 0.0050(6) -0.0013(6)
C6 0.0411(8) 0.0365(7) 0.0338(7) 0.0031(6) 0.0010(6) -0.0018(5)
C7 0.0298(7) 0.0378(7) 0.0445(8) 0.0019(5) 0.0022(6) -0.0001(6)
C8 0.0295(7) 0.0422(8) 0.0546(9) -0.0010(6) 0.0012(6) -0.0043(6)
C9 0.0392(8) 0.0396(8) 0.0776(12) -0.0026(6) 0.0082(8) 0.0013(8)
C10 0.0436(9) 0.0508(9) 0.0670(11) 0.0027(7) 0.0143(8) 0.0144(8)
C11 0.0375(8) 0.0477(9) 0.0474(8) 0.0021(6) 0.0049(6) 0.0032(7)
C12 0.0447(8) 0.0357(7) 0.0346(7) 0.0003(6) 0.0089(6) -0.0042(6)
C13 0.0450(9) 0.0511(9) 0.0483(9) -0.0078(7) 0.0012(7) 0.0091(7)
C14 0.0456(9) 0.0706(12) 0.0522(9) -0.0086(8) 0.0005(7) 0.0054(8)
C15 0.0518(9) 0.0597(10) 0.0489(9) -0.0163(8) 0.0180(7) -0.0124(8)
C16 0.0653(11) 0.0472(9) 0.0647(11) -0.0057(8) 0.0318(9) 0.0018(8)
C17 0.0555(10) 0.0447(9) 0.0526(9) 0.0072(7) 0.0186(7) 0.0076(7)
C18 0.0378(8) 0.0546(10) 0.0612(10) -0.0008(7) 0.0041(7) -0.0077(8)
C19 0.0521(10) 0.0676(12) 0.0901(14) 0.0150(9) 0.0121(10) -0.0083(10)
C20 0.0744(13) 0.0565(11) 0.0993(16) 0.0124(10) 0.0111(11) -0.0210(11)
C21 0.0536(10) 0.0442(9) 0.0572(10) -0.0023(7) -0.0009(8) -0.0079(7)
C22 0.0374(7) 0.0404(8) 0.0432(8) -0.0013(6) 0.0025(6) -0.0035(6)
C23 0.0304(7) 0.0366(7) 0.0421(7) -0.0042(5) 0.0004(5) -0.0006(6)
C24 0.0404(8) 0.0386(7) 0.0377(7) -0.0026(6) 0.0094(6) -0.0027(6)
C25 0.0454(8) 0.0373(7) 0.0372(7) 0.0040(6) 0.0146(6) -0.0011(6)
C26 0.0673(11) 0.0408(8) 0.0491(9) 0.0051(7) 0.0216(8) 0.0056(7)
C27 0.0710(11) 0.0411(9) 0.0644(10) -0.0083(8) 0.0297(9) -0.0014(8)
C28 0.0512(9) 0.0441(8) 0.0484(8) -0.0093(7) 0.0166(7) -0.0084(7)
C29 0.0304(7) 0.0425(8) 0.0424(7) -0.0059(6) 0.0056(6) 0.0023(6)
C30 0.0576(10) 0.0560(10) 0.0520(9) 0.0051(8) 0.0129(8) 0.0113(8)
C31 0.0658(12) 0.0877(15) 0.0475(10) -0.0002(10) 0.0133(8) 0.0200(9)
C32 0.0511(10) 0.0955(15) 0.0449(9) -0.0167(10) 0.0183(8) -0.0052(9)
C33 0.0524(10) 0.0649(11) 0.0614(11) -0.0092(8) 0.0219(8) -0.0140(9)
C34 0.0428(8) 0.0469(9) 0.0506(9) -0.0018(6) 0.0110(7) -0.0002(7)

loop_
_atom_type_symbol
_atom_type_description
_atom_type_scat_dispersion_real
_atom_type_scat_dispersion_imag
_atom_type_scat_source
C C 0.0033 0.0016 'International Tables Vol C Tables 4.2.6.8 and 6.1.1.4'
H H 0.0000 0.0000 'International Tables Vol C Tables 4.2.6.8 and 6.1.1.4'
O O 0.0106 0.0060 'International Tables Vol C Tables 4.2.6.8 and 6.1.1.4'
Cl Cl 0.1484 0.1585 'International Tables Vol C Tables 4.2.6.8 and 6.1.1.4'

loop_
_geom_angle_atom_site_label_1
_geom_angle_atom_site_label_2
_geom_angle_atom_site_label_3
_geom_angle
C4 O2 H2 114.9(18)
C11 O3 H3 111.2(18)
C18 O5 H5 111.7(17)
C25 O8 H8 113.0(15)
O1 C1 C5 127.01(15)
O1 C1 C2 123.65(16)
C5 C1 C2 109.34(15)
C1 C2 C3 105.41(15)
C1 C2 H2A 110.7
C3 C2 H2A 110.7
C1 C2 H2B 110.7
C3 C2 H2B 110.7
H2A C2 H2B 108.8
C4 C3 C2 103.13(15)
C4 C3 H3A 111.1
C2 C3 H3A 111.1
C4 C3 H3B 111.1
C2 C3 H3B 111.1
H3A C3 H3B 109.1
O2 C4 C5 123.05(15)
O2 C4 C3 123.33(15)
C5 C4 C3 113.62(16)
C4 C5 C1 108.45(14)
C4 C5 C6 124.43(14)
C1 C5 C6 127.05(13)
C7 C6 C5 114.49(12)
C7 C6 C12 115.42(11)
C5 C6 C12 110.69(11)
C7 C6 H6A 105.0
C5 C6 H6A 105.0
C12 C6 H6A 105.0
C11 C7 C8 107.68(13)
C11 C7 C6 131.89(13)
C8 C7 C6 120.40(13)
O4 C8 C7 124.60(14)
O4 C8 C9 124.90(14)
C7 C8 C9 110.50(13)
C8 C9 C10 104.56(13)
C8 C9 H9A 110.8
C10 C9 H9A 110.8
C8 C9 H9B 110.8
C10 C9 H9B 110.8
H9A C9 H9B 108.9
C11 C10 C9 103.83(13)
C11 C10 H10A 111.0
C9 C10 H10A 111.0
C11 C10 H10B 111.0
C9 C10 H10B 111.0
H10A C10 H10B 109.0
O3 C11 C7 129.01(15)
O3 C11 C10 117.60(14)
C7 C11 C10 113.39(14)
C13 C12 C17 117.47(14)
C13 C12 C6 123.65(13)
C17 C12 C6 118.87(13)
C12 C13 C14 121.54(15)
C12 C13 H13A 119.2
C14 C13 H13A 119.2
C15 C14 C13 119.18(16)
C15 C14 H14A 120.4
C13 C14 H14A 120.4
C14 C15 C16 120.89(16)
C14 C15 Cl1 119.41(14)
C16 C15 Cl1 119.70(14)
C15 C16 C17 119.17(16)
C15 C16 H16A 120.4
C17 C16 H16A 120.4
C16 C17 C12 121.72(16)
C16 C17 H17A 119.1
C12 C17 H17A 119.1
O5 C18 C22 128.46(16)
O5 C18 C19 117.91(15)
C22 C18 C19 113.62(15)
C18 C19 C20 103.78(15)
C18 C19 H19A 111.0
C20 C19 H19A 111.0
C18 C19 H19B 111.0
C20 C19 H19B 111.0
H19A C19 H19B 109.0
C21 C20 C19 104.60(15)
C21 C20 H20A 110.8
C19 C20 H20A 110.8
C21 C20 H20B 110.8
C19 C20 H20B 110.8
H20A C20 H20B 108.9
O6 C21 C22 124.64(16)
O6 C21 C20 125.22(16)
C22 C21 C20 110.13(14)
C18 C22 C21 107.86(14)
C18 C22 C23 130.81(14)
C21 C22 C23 121.10(13)
C24 C23 C22 114.51(12)
C24 C23 C29 112.14(12)
C22 C23 C29 113.24(11)
C24 C23 H23A 105.3
C22 C23 H23A 105.3
C29 C23 H23A 105.3
C25 C24 C28 108.40(14)
C25 C24 C23 124.83(13)
C28 C24 C23 126.57(13)
O8 C25 C24 123.07(13)
O8 C25 C26 123.34(13)
C24 C25 C26 113.59(14)
C25 C26 C27 103.07(13)
C25 C26 H26A 111.1
C27 C26 H26A 111.1
C25 C26 H26B 111.1
C27 C26 H26B 111.1
H26A C26 H26B 109.1
C28 C27 C26 105.52(13)
C28 C27 H27A 110.6
C26 C27 H27A 110.6
C28 C27 H27B 110.6
C26 C27 H27B 110.6
H27A C27 H27B 108.8
O7 C28 C24 126.78(15)
O7 C28 C27 123.81(15)
C24 C28 C27 109.40(14)
C34 C29 C30 117.67(15)
C34 C29 C23 120.89(13)
C30 C29 C23 121.32(14)
C31 C30 C29 121.05(17)
C31 C30 H30A 119.5
C29 C30 H30A 119.5
C32 C31 C30 119.64(17)
C32 C31 H31A 120.2
C30 C31 H31A 120.2
C31 C32 C33 121.00(17)
C31 C32 Cl2 119.89(16)
C33 C32 Cl2 119.11(17)
C32 C33 C34 119.00(18)
C32 C33 H33A 120.5
C34 C33 H33A 120.5
C33 C34 C29 121.64(16)
C33 C34 H34A 119.2
C29 C34 H34A 119.2

loop_
_geom_bond_atom_site_label_1
_geom_bond_atom_site_label_2
_geom_bond_distance
Cl1 C15 1.7471(17)
Cl2 C32 1.7414(18)
O1 C1 1.240(2)
O2 C4 1.310(2)
O2 H2 0.858(17)
O3 C11 1.318(2)
O3 H3 0.869(17)
O4 C8 1.2407(19)
O5 C18 1.317(2)
O5 H5 0.872(16)
O6 C21 1.227(2)
O7 C28 1.247(2)
O8 C25 1.3182(18)
O8 H8 0.856(15)
C1 C5 1.425(2)
C1 C2 1.512(3)
C2 C3 1.519(3)
C2 H2A 0.9700
C2 H2B 0.9700
C3 C4 1.495(2)
C3 H3A 0.9700
C3 H3B 0.9700
C4 C5 1.361(2)
C5 C6 1.512(2)
C6 C7 1.510(2)
C6 C12 1.529(2)
C6 H6A 0.9800
C7 C11 1.364(2)
C7 C8 1.429(2)
C8 C9 1.503(2)
C9 C10 1.520(3)
C9 H9A 0.9700
C9 H9B 0.9700
C10 C11 1.494(2)
C10 H10A 0.9700
C10 H10B 0.9700
C12 C13 1.380(2)
C12 C17 1.393(2)
C13 C14 1.390(2)
C13 H13A 0.9300
C14 C15 1.372(3)
C14 H14A 0.9300
C15 C16 1.374(3)
C16 C17 1.379(2)
C16 H16A 0.9300
C17 H17A 0.9300
C18 C22 1.357(2)
C18 C19 1.495(3)
C19 C20 1.513(3)
C19 H19A 0.9700
C19 H19B 0.9700
C20 C21 1.512(3)
C20 H20A 0.9700
C20 H20B 0.9700
C21 C22 1.427(2)
C22 C23 1.507(2)
C23 C24 1.507(2)
C23 C29 1.532(2)
C23 H23A 0.9800
C24 C25 1.359(2)
C24 C28 1.430(2)
C25 C26 1.496(2)
C26 C27 1.522(3)
C26 H26A 0.9700
C26 H26B 0.9700
C27 C28 1.504(2)
C27 H27A 0.9700
C27 H27B 0.9700
C29 C34 1.386(2)
C29 C30 1.389(2)
C30 C31 1.381(3)
C30 H30A 0.9300
C31 C32 1.367(3)
C31 H31A 0.9300
C32 C33 1.371(3)
C33 C34 1.382(2)
C33 H33A 0.9300
C34 H34A 0.9300

loop_
_geom_hbond_atom_site_label_D
_geom_hbond_atom_site_label_H
_geom_hbond_atom_site_label_A
_geom_hbond_site_symmetry_A
_geom_hbond_distance_DH
_geom_hbond_distance_HA
_geom_hbond_distance_DA
_geom_hbond_angle_DHA
O5 H5 O7 . 0.872(16) 1.664(17) 2.529(2) 171(3)
O3 H3 O1 . 0.869(17) 1.701(18) 2.558(2) 169(3)
O2 H2 O4 2_745 0.858(17) 1.688(18) 2.5424(16) 173(3)
O8 H8 O6 2_655 0.856(15) 1.708(16) 2.5564(16) 171(2)
C9 H9A O5 2_755 0.97 2.52 3.277(2) 134.4

loop_
_geom_torsion_atom_site_label_1
_geom_torsion_atom_site_label_2
_geom_torsion_atom_site_label_3
_geom_torsion_atom_site_label_4
_geom_torsion
O1 C1 C2 C3 177.35(18)
C5 C1 C2 C3 -2.3(2)
C1 C2 C3 C4 1.3(2)
C2 C3 C4 O2 -179.42(17)
C2 C3 C4 C5 0.2(2)
O2 C4 C5 C1 177.93(16)
C3 C4 C5 C1 -1.6(2)
O2 C4 C5 C6 -4.9(3)
C3 C4 C5 C6 175.49(15)
O1 C1 C5 C4 -177.19(17)
C2 C1 C5 C4 2.5(2)
O1 C1 C5 C6 5.8(3)
C2 C1 C5 C6 -174.57(15)
C4 C5 C6 C7 110.93(17)
C1 C5 C6 C7 -72.47(19)
C4 C5 C6 C12 -116.52(16)
C1 C5 C6 C12 60.1(2)
C5 C6 C7 C11 60.0(2)
C12 C6 C7 C11 -70.2(2)
C5 C6 C7 C8 -117.54(14)
C12 C6 C7 C8 112.20(14)
C11 C7 C8 O4 -178.14(14)
C6 C7 C8 O4 -0.1(2)
C11 C7 C8 C9 1.64(17)
C6 C7 C8 C9 179.73(12)
O4 C8 C9 C10 177.76(14)
C7 C8 C9 C10 -2.02(17)
C8 C9 C10 C11 1.57(16)
C8 C7 C11 O3 178.88(15)
C6 C7 C11 O3 1.1(3)
C8 C7 C11 C10 -0.56(17)
C6 C7 C11 C10 -178.35(14)
C9 C10 C11 O3 179.79(14)
C9 C10 C11 C7 -0.69(18)
C7 C6 C12 C13 7.8(2)
C5 C6 C12 C13 -124.24(16)
C7 C6 C12 C17 -170.70(13)
C5 C6 C12 C17 57.23(17)
C17 C12 C13 C14 -1.2(2)
C6 C12 C13 C14 -179.74(15)
C12 C13 C14 C15 -0.4(3)
C13 C14 C15 C16 1.6(3)
C13 C14 C15 Cl1 -177.84(14)
C14 C15 C16 C17 -1.1(3)
Cl1 C15 C16 C17 178.33(13)
C15 C16 C17 C12 -0.6(3)
C13 C12 C17 C16 1.7(2)
C6 C12 C17 C16 -179.68(14)
O5 C18 C19 C20 178.89(19)
C22 C18 C19 C20 -0.2(2)
C18 C19 C20 C21 0.9(2)
C19 C20 C21 O6 -179.9(2)
C19 C20 C21 C22 -1.3(2)
O5 C18 C22 C21 -179.57(19)
C19 C18 C22 C21 -0.5(2)
O5 C18 C22 C23 -5.2(3)
C19 C18 C22 C23 173.81(17)
O6 C21 C22 C18 179.83(19)
C20 C21 C22 C18 1.1(2)
O6 C21 C22 C23 4.8(3)
C20 C21 C22 C23 -173.88(16)
C18 C22 C23 C24 72.4(2)
C21 C22 C23 C24 -113.89(16)
C18 C22 C23 C29 -57.9(2)
C21 C22 C23 C29 115.82(15)
C22 C23 C24 C25 119.43(15)
C29 C23 C24 C25 -109.75(15)
C22 C23 C24 C28 -66.24(18)
C29 C23 C24 C28 64.58(18)
C28 C24 C25 O8 -179.23(13)
C23 C24 C25 O8 -4.0(2)
C28 C24 C25 C26 0.67(17)
C23 C24 C25 C26 175.88(13)
O8 C25 C26 C27 179.57(14)
C24 C25 C26 C27 -0.33(17)
C25 C26 C27 C28 -0.13(16)
C25 C24 C28 O7 178.60(16)
C23 C24 C28 O7 3.5(3)
C25 C24 C28 C27 -0.74(17)
C23 C24 C28 C27 -175.84(14)
C26 C27 C28 O7 -178.84(15)
C26 C27 C28 C24 0.52(17)
C24 C23 C29 C34 27.75(18)
C22 C23 C29 C34 159.21(13)
C24 C23 C29 C30 -156.14(14)
C22 C23 C29 C30 -24.67(19)
C34 C29 C30 C31 -0.8(2)
C23 C29 C30 C31 -177.04(15)
C29 C30 C31 C32 0.3(3)
C30 C31 C32 C33 0.7(3)
C30 C31 C32 Cl2 -179.82(14)
C31 C32 C33 C34 -1.1(3)
Cl2 C32 C33 C34 179.40(13)
C32 C33 C34 C29 0.5(2)
C30 C29 C34 C33 0.4(2)
C23 C29 C34 C33 176.63(14)

loop_
_cod_related_entry_id
_cod_related_entry_database
_cod_related_entry_code
1 ChemSpider 30657831
